data_2013672
loop_
_publ_author_name
'Jegorov, Alexandr'
'Hor\'ak, Zden\<ek'
'\<Cejka, Jan'
'Kratochv\'il, Bohumil'
'C\'isa\<rov\'a, Ivana'

_publ_section_title
;
 Pergolide mesylate form II
;
_journal_issue 10
_journal_name_full 'Acta Crystallographica Section C'
_journal_page_first o575
_journal_page_last o576
_journal_paper_doi 10.1107/S0108270103017499
_journal_volume 59
_journal_year 2003
_chemical_formula_iupac 'C19 H27 N2 S 1+, C H3 O3 S 1-'
_chemical_formula_moiety 'C19 H27 N2 S 1+, C H3 O3 S 1-'
_chemical_formula_sum 'C20 H30 N2 O3 S2'
_chemical_formula_weight 410.60
_chemical_name_common 'Pergolide mesylate'
_chemical_name_systematic
;
8\b-[(methylsulfanyl)methyl]-6-propylergolinium methanesulfonate
;
_space_group_IT_number 154
_symmetry_cell_setting trigonal
_symmetry_space_group_name_Hall 'P 32 2"'
_symmetry_space_group_name_H-M 'P 32 2 1'
_atom_sites_solution_hydrogens geom
_atom_sites_solution_primary direct
_cell_angle_alpha 90
_cell_angle_beta 90
_cell_angle_gamma 120.00
_cell_formula_units_Z 6
_cell_length_a 8.8510(2)
_cell_length_b 8.8510(2)
_cell_length_c 44.8860(8)
_cell_measurement_reflns_used 4009
_cell_measurement_temperature 293
_cell_measurement_theta_max 26.02
_cell_measurement_theta_min 1.02
_cell_volume 3045.27(11)
_computing_cell_refinement 'DENZO/SCALEPACK (Otwinowski & Minor, 1997)'
_computing_data_collection 'COLLECT (Nonius, 1997)'
_computing_data_reduction DENZO/SCALEPACK
_computing_molecular_graphics 'ORTEP-3 (Farrugia, 1997)'
_computing_publication_material CRYSTALS
_computing_structure_refinement 'CRYSTALS (Watkin et al., 2001)'
_computing_structure_solution 'SIR92 (Altomare et al., 1994)'
_diffrn_ambient_temperature 293
_diffrn_measured_fraction_theta_full 1.000
_diffrn_measured_fraction_theta_max 1.000
_diffrn_measurement_device_type 'Nonius KappaCCD'
_diffrn_measurement_method '\f and \w'
_diffrn_radiation_monochromator graphite
_diffrn_radiation_type MoK\a
_diffrn_radiation_wavelength 0.71073
_diffrn_reflns_av_R_equivalents 0.02
_diffrn_reflns_limit_h_max 10
_diffrn_reflns_limit_h_min -10
_diffrn_reflns_limit_k_max 8
_diffrn_reflns_limit_k_min -8
_diffrn_reflns_limit_l_max 55
_diffrn_reflns_limit_l_min -55
_diffrn_reflns_number 7908
_diffrn_reflns_theta_full 26.019
_diffrn_reflns_theta_max 26.019
_diffrn_reflns_theta_min 1.361
_exptl_absorpt_coefficient_mu 0.286
_exptl_absorpt_correction_T_max 1.00
_exptl_absorpt_correction_T_min 1.00
_exptl_absorpt_correction_type none
_exptl_crystal_colour white
_exptl_crystal_density_diffrn 1.343
_exptl_crystal_density_meas ?
_exptl_crystal_description block
_exptl_crystal_F_000 1320
_exptl_crystal_size_max 0.35
_exptl_crystal_size_mid 0.26
_exptl_crystal_size_min 0.23
_refine_diff_density_max 0.22
_refine_diff_density_min -0.23
_refine_ls_extinction_method None
_refine_ls_goodness_of_fit_ref 1.1514
_refine_ls_hydrogen_treatment constr
_refine_ls_matrix_type full
_refine_ls_number_parameters 244
_refine_ls_number_reflns 1937
_refine_ls_R_factor_all 0.0434
_refine_ls_R_factor_gt 0.0304
_refine_ls_shift/su_max 0.000375
_refine_ls_structure_factor_coef F
_refine_ls_weighting_details
;
Prince modified Chebychev polynomial (Watkin, 1994);
W = [weight][1-(\dF/6\sF)^2]^2, with 0.551, 0.377 and 0.369
;
_refine_ls_weighting_scheme calc
_refine_ls_wR_factor_all 0.0413
_refine_ls_wR_factor_gt 0.0343
_refine_ls_wR_factor_ref 0.0343
_reflns_number_gt 1937
_reflns_number_total 2389
_reflns_threshold_expression I>1.96\s(I)
_cod_data_source_file sk1650.cif
_cod_data_source_block I
_cod_depositor_comments
;
The following automatic conversions were performed:

'_chemical_melting_point' value 'not measured' was changed to '?' -
the value is undefined or not given.

Automatic conversion script
Id: cif_fix_values 1715 2011-07-08 13:25:40Z adriana 

The following automatic conversions were performed:

'_exptl_crystal_density_meas' value 'not measured' was changed to '?'
- the value is perceived as not measured.

Automatic conversion script
Id: cif_fix_values 3008 2015-01-20 13:52:24Z robertas 
;
_cod_database_code 2013672
_cod_database_fobs_code 2013672

loop_
_symmetry_equiv_pos_as_xyz
x,y,z
-y,x-y,z+2/3
-x+y,-x,z+1/3
y,x,-z
x-y,-y,-z+1/3
-x,-x+y,-z+2/3

loop_
_atom_site_label
_atom_site_fract_x
_atom_site_fract_y
_atom_site_fract_z
_atom_site_U_iso_or_equiv
_atom_site_adp_type
_atom_site_occupancy
_atom_site_type_symbol
S1 0.02250(10) 0.20820(10) 0.287236(17) 0.0408 Uani 1.0000 S
S2 0.75195(9) 0.63950(8) 0.269633(13) 0.0265 Uani 1.0000 S
O1 0.8441(3) 0.7483(3) 0.24427(4) 0.0423 Uani 1.0000 O
O2 0.7400(3) 0.4696(3) 0.26815(4) 0.0406 Uani 1.0000 O
O3 0.5855(3) 0.6273(3) 0.27508(4) 0.0449 Uani 1.0000 O
N1 0.8724(3) 0.2581(3) 0.13712(4) 0.0315 Uani 1.0000 N
N2 0.4787(3) 0.1462(3) 0.25224(4) 0.0232 Uani 1.0000 N
C1 0.8867(3) 0.2171(3) 0.16622(6) 0.0295 Uani 1.0000 C
C2 0.7598(3) 0.2207(3) 0.18304(5) 0.0260 Uani 1.0000 C
C3 0.7082(3) 0.1864(4) 0.21541(5) 0.0259 Uani 1.0000 C
C4 0.5177(3) 0.1455(3) 0.21902(5) 0.0227 Uani 1.0000 C
C5 0.2942(3) 0.1055(3) 0.25720(5) 0.0270 Uani 1.0000 C
C6 0.2597(3) 0.2388(3) 0.24219(5) 0.0249 Uani 1.0000 C
C7 0.2921(3) 0.2389(3) 0.20885(5) 0.0274 Uani 1.0000 C
C8 0.4777(3) 0.2767(3) 0.20301(5) 0.0235 Uani 1.0000 C
C9 0.5242(4) 0.2896(3) 0.17023(5) 0.0269 Uani 1.0000 C
C10 0.4484(4) 0.3299(3) 0.14667(5) 0.0295 Uani 1.0000 C
C11 0.5184(4) 0.3524(4) 0.11764(6) 0.0326 Uani 1.0000 C
C12 0.6629(4) 0.3351(3) 0.11112(6) 0.0310 Uani 1.0000 C
C13 0.7362(3) 0.2894(3) 0.13471(6) 0.0289 Uani 1.0000 C
C14 0.6645(3) 0.2666(3) 0.16348(5) 0.0256 Uani 1.0000 C
C15 0.5150(4) 0.0259(4) 0.27087(5) 0.0280 Uani 1.0000 C
C16 0.5175(5) 0.0577(4) 0.30384(6) 0.0404 Uani 1.0000 C
C17 0.5497(4) -0.0671(4) 0.32167(6) 0.0362 Uani 1.0000 C
C18 0.0732(3) 0.1986(4) 0.24846(6) 0.0327 Uani 1.0000 C
C19 0.1359(4) 0.4391(4) 0.29398(7) 0.0440 Uani 1.0000 C
C30 0.8833(4) 0.7397(4) 0.30097(6) 0.0372 Uani 1.0000 C
H11 0.9762 0.1894 0.17389 0.0351 Uiso 1.0000 H
H31 0.7871 0.2918 0.22747 0.0319 Uiso 1.0000 H
H32 0.7182 0.0846 0.22249 0.0319 Uiso 1.0000 H
H41 0.4427 0.0289 0.20956 0.0290 Uiso 1.0000 H
H51 0.2734 0.1060 0.27909 0.0317 Uiso 1.0000 H
H52 0.2126 -0.0127 0.24887 0.0317 Uiso 1.0000 H
H61 0.3404 0.3576 0.25041 0.0301 Uiso 1.0000 H
H71 0.2750 0.3306 0.19901 0.0324 Uiso 1.0000 H
H72 0.2075 0.1220 0.20039 0.0324 Uiso 1.0000 H
H81 0.5540 0.3950 0.21178 0.0277 Uiso 1.0000 H
H101 0.3442 0.3432 0.15030 0.0339 Uiso 1.0000 H
H111 0.4617 0.3820 0.10113 0.0373 Uiso 1.0000 H
H121 0.7121 0.3543 0.09051 0.0324 Uiso 1.0000 H
H151 0.6313 0.0424 0.26498 0.0377 Uiso 1.0000 H
H152 0.4223 -0.0970 0.26662 0.0377 Uiso 1.0000 H
H161 0.6114 0.1798 0.30824 0.0552 Uiso 1.0000 H
H162 0.4019 0.0426 0.30981 0.0552 Uiso 1.0000 H
H171 0.5499 -0.0410 0.34335 0.0458 Uiso 1.0000 H
H172 0.6656 -0.0526 0.31603 0.0458 Uiso 1.0000 H
H173 0.4561 -0.1899 0.31760 0.0458 Uiso 1.0000 H
H181 0.0538 0.2850 0.23721 0.0386 Uiso 1.0000 H
H182 -0.0087 0.0784 0.24095 0.0386 Uiso 1.0000 H
H191 0.1177 0.4618 0.31513 0.0551 Uiso 1.0000 H
H192 0.2634 0.4879 0.29023 0.0551 Uiso 1.0000 H
H193 0.0901 0.4962 0.28032 0.0551 Uiso 1.0000 H
H301 0.8981 0.8586 0.30360 0.0429 Uiso 1.0000 H
H302 0.8264 0.6678 0.31910 0.0429 Uiso 1.0000 H
H303 1.0001 0.7500 0.29805 0.0429 Uiso 1.0000 H
H511 0.9329 0.2593 0.12508 0.0500 Uiso 1.0000 H
H521 0.5525 0.2564 0.25908 0.0500 Uiso 1.0000 H

loop_
_atom_site_aniso_label
_atom_site_aniso_U_11
_atom_site_aniso_U_22
_atom_site_aniso_U_33
_atom_site_aniso_U_12
_atom_site_aniso_U_13
_atom_site_aniso_U_23
S1 0.0362(4) 0.0416(4) 0.0490(4) 0.0227(4) 0.0182(3) 0.0163(3)
S2 0.0266(3) 0.0243(3) 0.0249(3) 0.0099(3) -0.0043(3) -0.0025(2)
O1 0.0394(12) 0.0453(12) 0.0314(9) 0.0130(10) -0.0026(8) 0.0111(9)
O2 0.0453(13) 0.0250(10) 0.0503(12) 0.0170(10) -0.0150(10) -0.0102(9)
O3 0.0348(12) 0.0583(15) 0.0446(11) 0.0256(11) -0.0040(9) -0.0080(10)
N1 0.0317(12) 0.0298(12) 0.0290(10) 0.0120(10) 0.0081(9) 0.0010(10)
N2 0.0235(11) 0.0220(10) 0.0244(9) 0.0113(9) 0.0006(8) -0.0001(8)
C1 0.0280(14) 0.0279(14) 0.0321(12) 0.0137(12) 0.0012(11) -0.0003(11)
C2 0.0262(13) 0.0222(13) 0.0273(12) 0.0104(11) 0.0000(10) -0.0020(10)
C3 0.0257(13) 0.0285(14) 0.0265(12) 0.0158(12) -0.0010(10) -0.0010(10)
C4 0.0263(13) 0.0238(12) 0.0200(10) 0.0140(10) -0.0011(9) -0.0006(9)
C5 0.0236(12) 0.0246(13) 0.0315(11) 0.0111(11) 0.0030(10) 0.0030(10)
C6 0.0206(12) 0.0242(13) 0.0309(12) 0.0120(10) 0.0010(10) 0.0018(11)
C7 0.0263(14) 0.0229(13) 0.0318(12) 0.0115(12) -0.0021(11) -0.0010(10)
C8 0.0283(14) 0.0180(12) 0.0243(12) 0.0118(11) -0.0020(10) -0.0013(9)
C9 0.0310(14) 0.0184(12) 0.0279(12) 0.0098(11) 0.0003(11) -0.0010(10)
C10 0.0311(15) 0.0225(13) 0.0311(12) 0.0105(12) -0.0041(11) 0.0021(11)
C11 0.0411(17) 0.0248(14) 0.0270(13) 0.0126(13) -0.0054(12) 0.0010(10)
C12 0.0344(15) 0.0208(13) 0.0252(12) 0.0044(12) 0.0013(11) 0.0010(10)
C13 0.0289(13) 0.0194(13) 0.0307(13) 0.0063(12) 0.0010(10) -0.0020(10)
C14 0.0264(13) 0.0188(13) 0.0261(11) 0.0073(11) 0.0000(10) -0.0010(10)
C15 0.0375(15) 0.0302(15) 0.0250(12) 0.0234(13) -0.0019(11) 0.0020(10)
C16 0.062(2) 0.0477(18) 0.0262(12) 0.0384(17) 0.0047(13) 0.0046(12)
C17 0.0485(18) 0.0378(16) 0.0287(12) 0.0264(14) 0.0029(12) 0.0042(12)
C18 0.0245(13) 0.0308(15) 0.0437(15) 0.0145(11) 0.0030(11) 0.0037(12)
C19 0.0491(19) 0.0526(19) 0.0371(14) 0.0306(16) 0.0119(14) 0.0056(13)
C30 0.0406(17) 0.0352(16) 0.0305(12) 0.0151(13) -0.0099(12) -0.0086(12)

loop_
_atom_type_symbol
_atom_type_scat_dispersion_real
_atom_type_scat_dispersion_imag
_atom_type_scat_source
'C   ' 0.0033 0.0016 International_Tables_Vol_IV_Table_2.2B
'H   ' 0.0000 0.0000 International_Tables_Vol_IV_Table_2.2B
'N   ' 0.0061 0.0033 International_Tables_Vol_IV_Table_2.2B
'O   ' 0.0106 0.0060 International_Tables_Vol_IV_Table_2.2B
'S   ' 0.1246 0.1234 International_Tables_Vol_IV_Table_2.2B

loop_
_geom_angle_atom_site_label_1
_geom_angle_atom_site_label_2
_geom_angle_atom_site_label_3
_geom_angle
_geom_angle_publ_flag
C18 S1 C19 101.80(13) no
O1 S2 O2 112.12(14) no
O1 S2 O3 113.36(13) no
O2 S2 O3 112.75(14) no
O1 S2 C30 106.42(13) no
O2 S2 C30 104.25(14) no
O3 S2 C30 107.17(14) no
C1 N1 C13 109.5(2) no
C1 N1 H511 121.50 no
C13 N1 H511 128.95 no
C4 N2 C5 111.32(18) no
C4 N2 C15 114.11(18) no
C5 N2 C15 109.74(19) no
C4 N2 H521 106.84 no
C5 N2 H521 108.49 no
C15 N2 H521 106.01 no
N1 C1 C2 109.4(2) no
N1 C1 H11 125.41 no
C2 C1 H11 125.16 no
C1 C2 C3 134.2(2) no
C1 C2 C14 106.2(2) no
C3 C2 C14 119.6(2) no
C2 C3 C4 109.5(2) no
C2 C3 H31 109.47 no
C4 C3 H31 109.46 no
C2 C3 H32 109.48 no
C4 C3 H32 109.45 no
H31 C3 H32 109.467 no
N2 C4 C3 108.83(19) no
N2 C4 C8 108.18(18) no
C3 C4 C8 114.0(2) no
N2 C4 H41 112.52 no
C3 C4 H41 106.30 no
C8 C4 H41 107.08 no
N2 C5 C6 111.4(2) no
N2 C5 H51 108.98 no
C6 C5 H51 108.90 no
N2 C5 H52 108.98 no
C6 C5 H52 109.05 no
H51 C5 H52 109.467 no
C5 C6 C7 109.0(2) no
C5 C6 C18 110.6(2) no
C7 C6 C18 111.2(2) no
C5 C6 H61 109.73 no
C7 C6 H61 109.05 no
C18 C6 H61 107.31 no
C6 C7 C8 110.5(2) no
C6 C7 H71 109.22 no
C8 C7 H71 109.21 no
C6 C7 H72 109.24 no
C8 C7 H72 109.16 no
H71 C7 H72 109.467 no
C4 C8 C7 112.3(2) no
C4 C8 C9 110.6(2) no
C7 C8 C9 113.9(2) no
C4 C8 H81 108.32 no
C7 C8 H81 104.55 no
C9 C8 H81 106.70 no
C8 C9 C10 127.5(2) no
C8 C9 C14 115.4(2) no
C10 C9 C14 116.9(2) no
C9 C10 C11 120.2(3) no
C9 C10 H101 119.87 no
C11 C10 H101 119.90 no
C10 C11 C12 122.7(3) no
C10 C11 H111 118.60 no
C12 C11 H111 118.74 no
C11 C12 C13 117.1(2) no
C11 C12 H121 121.41 no
C13 C12 H121 121.49 no
N1 C13 C12 134.3(2) no
N1 C13 C14 106.1(2) no
C12 C13 C14 119.6(3) no
C2 C14 C9 127.9(2) no
C2 C14 C13 108.7(2) no
C9 C14 C13 123.4(2) no
N2 C15 C16 113.7(2) no
N2 C15 H151 108.48 no
C16 C15 H151 108.35 no
N2 C15 H152 108.26 no
C16 C15 H152 108.56 no
H151 C15 H152 109.466 no
C15 C16 C17 112.1(2) no
C15 C16 H161 108.85 no
C17 C16 H161 109.23 no
C15 C16 H162 108.65 no
C17 C16 H162 108.47 no
H161 C16 H162 109.467 no
C16 C17 H171 109.10 no
C16 C17 H172 109.27 no
H171 C17 H172 109.476 no
C16 C17 H173 110.03 no
H171 C17 H173 109.476 no
H172 C17 H173 109.476 no
S1 C18 C6 115.43(19) no
S1 C18 H181 107.97 no
C6 C18 H181 107.88 no
S1 C18 H182 108.0 no
C6 C18 H182 108.02 no
H181 C18 H182 109.467 no
S1 C19 H191 109.51 no
S1 C19 H192 109.3 no
H191 C19 H192 109.476 no
S1 C19 H193 109.54 no
H191 C19 H193 109.476 no
H192 C19 H193 109.476 no
S2 C30 H301 109.4 no
S2 C30 H302 109.5 no
H301 C30 H302 109.476 no
S2 C30 H303 109.5 no
H301 C30 H303 109.476 no
H302 C30 H303 109.476 no

loop_
_geom_bond_atom_site_label_1
_geom_bond_atom_site_label_2
_geom_bond_site_symmetry_1
_geom_bond_site_symmetry_2
_geom_bond_distance
_geom_bond_publ_flag
S1 C18 . . 1.810(3) no
S1 C19 . . 1.796(3) no
S2 O1 . . 1.450(2) no
S2 O2 . . 1.455(2) no
S2 O3 . . 1.443(2) no
S2 C30 . . 1.757(3) no
N1 C1 . . 1.378(3) no
N1 C13 . . 1.369(4) no
N1 H511 . . 0.757 no
N2 C4 . . 1.531(3) no
N2 C5 . . 1.502(3) no
N2 C15 . . 1.510(3) no
N2 H521 . . 0.914 no
C1 C2 . . 1.367(4) no
C1 H11 . . 1.000 no
C2 C3 . . 1.508(3) no
C2 C14 . . 1.411(3) no
C3 C4 . . 1.546(3) no
C3 H31 . . 1.000 no
C3 H32 . . 1.000 no
C4 C8 . . 1.550(3) no
C4 H41 . . 1.000 no
C5 C6 . . 1.517(3) no
C5 H51 . . 1.000 no
C5 H52 . . 1.000 no
C6 C7 . . 1.524(3) no
C6 C18 . . 1.531(4) no
C6 H61 . . 1.000 no
C7 C8 . . 1.527(4) no
C7 H71 . . 1.000 no
C7 H72 . . 1.000 no
C8 C9 . . 1.517(3) no
C8 H81 . . 1.000 no
C9 C10 . . 1.391(4) no
C9 C14 . . 1.389(4) no
C10 C11 . . 1.413(4) no
C10 H101 . . 1.000 no
C11 C12 . . 1.393(4) no
C11 H111 . . 1.000 no
C12 C13 . . 1.403(4) no
C12 H121 . . 1.000 no
C13 C14 . . 1.408(3) no
C15 C16 . . 1.505(3) no
C15 H151 . . 1.000 no
C15 H152 . . 1.000 no
C16 C17 . . 1.502(4) no
C16 H161 . . 1.000 no
C16 H162 . . 1.000 no
C17 H171 . . 1.000 no
C17 H172 . . 1.000 no
C17 H173 . . 1.000 no
C18 H181 . . 1.000 no
C18 H182 . . 1.000 no
C19 H191 . . 1.000 no
C19 H192 . . 1.000 no
C19 H193 . . 1.000 no
C30 H301 . . 1.000 no
C30 H302 . . 1.000 no
C30 H303 . . 1.000 no

loop_
_cod_related_entry_id
_cod_related_entry_database
_cod_related_entry_code
1 ChemSpider 43504
